data_1504044
loop_
_publ_author_name
'Tan, Qitao'
'Hayashi, Masahiko'

_publ_section_title
;
 Asymmetric desymmetrization of 4,5-epoxycyclohex-1-ene by
 enantioselective allylic oxidation.
;
_journal_issue 15
_journal_name_full 'Organic letters'
_journal_page_first 3314
_journal_page_last 3317
_journal_paper_doi 10.1021/ol901284v
_journal_volume 11
_journal_year 2009
_chemical_formula_moiety 'C13 H11 N O5'
_chemical_formula_sum 'C13 H11 N O5'
_chemical_formula_weight 261.23
_chemical_name_common (3S,4S,5S)-3-(4-Nitro)benzoyloxy-4,5-epoxycyclohex-1-ene
_chemical_name_systematic
; 
 ? 
;
_space_group_IT_number 19
_symmetry_cell_setting orthorhombic
_symmetry_space_group_name_Hall 'P 2ac 2ab'
_symmetry_space_group_name_H-M 'P 21 21 21'
_atom_sites_solution_hydrogens geom
_atom_sites_solution_primary direct
_atom_sites_solution_secondary difmap
_audit_creation_method SHELXL-97
_audit_update_record
;
2009-05-12 # Formatted by publCIF
;
_cell_angle_alpha 90.00
_cell_angle_beta 90.00
_cell_angle_gamma 90.00
_cell_formula_units_Z 4
_cell_length_a 6.3632(16)
_cell_length_b 11.501(3)
_cell_length_c 16.661(4)
_cell_measurement_reflns_used 2727
_cell_measurement_temperature 293(2)
_cell_measurement_theta_max 24.23
_cell_measurement_theta_min 2.15
_cell_volume 1219.3(5)
_computing_cell_refinement 'Bruker AXS SAINT'
_computing_data_collection 'Bruker AXS SAINT'
_computing_data_reduction 'Bruker AXS SAINT'
_computing_publication_material 'Bruker SHELXTL'
_computing_structure_refinement 'SHELXL-97 (Sheldrick, 1997)'
_computing_structure_solution 'SHELXS-97 (Sheldrick, 1990)'
_diffrn_ambient_temperature 293(2)
_diffrn_measured_fraction_theta_full 0.986
_diffrn_measured_fraction_theta_max 0.986
_diffrn_measurement_device_type 'CCD area detector'
_diffrn_measurement_method 'phi and omega scans'
_diffrn_radiation_monochromator graphite
_diffrn_radiation_source 'fine-focus sealed tube'
_diffrn_radiation_type MoK\a
_diffrn_radiation_wavelength 0.71073
_diffrn_reflns_av_R_equivalents 0.0305
_diffrn_reflns_av_sigmaI/netI 0.0498
_diffrn_reflns_limit_h_max 8
_diffrn_reflns_limit_h_min -6
_diffrn_reflns_limit_k_max 9
_diffrn_reflns_limit_k_min -14
_diffrn_reflns_limit_l_max 21
_diffrn_reflns_limit_l_min -20
_diffrn_reflns_number 6176
_diffrn_reflns_theta_full 27.53
_diffrn_reflns_theta_max 27.53
_diffrn_reflns_theta_min 2.15
_exptl_absorpt_coefficient_mu 0.111
_exptl_absorpt_correction_T_max 0.9956
_exptl_absorpt_correction_T_min 0.9706
_exptl_absorpt_correction_type empirical
_exptl_absorpt_process_details 'program SADABS ver. 2.03(Sheldrick)'
_exptl_crystal_colour colorless
_exptl_crystal_density_diffrn 1.423
_exptl_crystal_density_method 'not measured'
_exptl_crystal_description plate
_exptl_crystal_F_000 544
_exptl_crystal_size_max 0.27
_exptl_crystal_size_mid 0.26
_exptl_crystal_size_min 0.04
_refine_diff_density_max 0.118
_refine_diff_density_min -0.188
_refine_diff_density_rms 0.035
_refine_ls_abs_structure_details 'Flack H D (1983), Acta Cryst. A39, 876-881'
_refine_ls_abs_structure_Flack -0.6(14)
_refine_ls_extinction_method none
_refine_ls_goodness_of_fit_ref 1.069
_refine_ls_hydrogen_treatment mixed
_refine_ls_matrix_type full
_refine_ls_number_parameters 216
_refine_ls_number_reflns 2727
_refine_ls_number_restraints 0
_refine_ls_restrained_S_all 1.069
_refine_ls_R_factor_all 0.1012
_refine_ls_R_factor_gt 0.0397
_refine_ls_shift/su_max 0.000
_refine_ls_shift/su_mean 0.000
_refine_ls_structure_factor_coef Fsqd
_refine_ls_weighting_details 'calc w=1/[\s^2^(Fo^2^)+(0.0314P)^2^+0.0699P] where P=(Fo^2^+2Fc^2^)/3'
_refine_ls_weighting_scheme calc
_refine_ls_wR_factor_gt 0.0737
_refine_ls_wR_factor_ref 0.0917
_reflns_number_gt 1541
_reflns_number_total 2727
_reflns_threshold_expression >2sigma(I)
_cod_data_source_file ol901284v_si_002.cif
_cod_data_source_block ol_Hayashi_compound_6
_cod_database_code 1504044

loop_
_symmetry_equiv_pos_as_xyz
'x, y, z'
'-x+1/2, -y, z+1/2'
'-x, y+1/2, -z+1/2'
'x+1/2, -y+1/2, -z'

loop_
_atom_site_label
_atom_site_type_symbol
_atom_site_fract_x
_atom_site_fract_y
_atom_site_fract_z
_atom_site_U_iso_or_equiv
_atom_site_adp_type
_atom_site_occupancy
_atom_site_symmetry_multiplicity
_atom_site_calc_flag
O2 O 0.9505(3) 0.63808(12) 0.90687(9) 0.0516(4) Uani 1 1 d
O3 O 0.7150(3) 0.77123(15) 0.94647(12) 0.0704(5) Uani 1 1 d
O4 O 1.3102(3) 1.19494(16) 0.76600(13) 0.0914(7) Uani 1 1 d
N1 N 1.3890(4) 1.0985(2) 0.77365(13) 0.0667(6) Uani 1 1 d
C7 C 0.8732(4) 0.74636(19) 0.91139(14) 0.0518(6) Uani 1 1 d
C9 C 1.2096(4) 0.8074(2) 0.84387(14) 0.0496(6) Uani 1 1 d
C11 C 1.2540(4) 1.0044(2) 0.80492(14) 0.0504(6) Uani 1 1 d
C12 C 1.0530(5) 1.0301(2) 0.82602(17) 0.0651(8) Uani 1 1 d
O5 O 1.5695(4) 1.07588(18) 0.75793(13) 0.0920(7) Uani 1 1 d
C13 C 0.9310(5) 0.9443(2) 0.85907(18) 0.0649(8) Uani 1 1 d
C8 C 1.0089(4) 0.83219(18) 0.86904(13) 0.0454(6) Uani 1 1 d
O1 O 0.9606(3) 0.37139(15) 1.02703(11) 0.0828(6) Uani 1 1 d
C6 C 0.8518(4) 0.5522(2) 0.95963(15) 0.0522(6) Uani 1 1 d
C10 C 1.3361(4) 0.8938(2) 0.81213(15) 0.0537(6) Uani 1 1 d
C5 C 0.6584(5) 0.5036(2) 0.92401(16) 0.0602(7) Uani 1 1 d
C3 C 0.8175(6) 0.3129(3) 0.8934(2) 0.0757(9) Uani 1 1 d
C1 C 1.0205(5) 0.4643(2) 0.97411(16) 0.0643(7) Uani 1 1 d
C2 C 1.0031(5) 0.3463(2) 0.94279(18) 0.0691(8) Uani 1 1 d
C4 C 0.6428(5) 0.3973(3) 0.89568(17) 0.0694(8) Uani 1 1 d
H10 H 1.477(4) 0.8771(18) 0.7976(13) 0.053(6) Uiso 1 1 d
H2 H 1.138(5) 0.296(2) 0.9338(15) 0.081(8) Uiso 1 1 d
H12 H 1.002(5) 1.107(2) 0.8163(18) 0.105(10) Uiso 1 1 d
H1 H 1.160(4) 0.500(2) 0.9830(14) 0.072(8) Uiso 1 1 d
H9 H 1.270(4) 0.730(2) 0.8504(15) 0.077(8) Uiso 1 1 d
H5 H 0.543(4) 0.551(2) 0.9254(15) 0.076(9) Uiso 1 1 d
H6 H 0.818(4) 0.595(2) 1.0107(14) 0.060(7) Uiso 1 1 d
H3B H 0.866(5) 0.301(3) 0.8395(19) 0.111(12) Uiso 1 1 d
H3A H 0.763(5) 0.235(3) 0.911(2) 0.131(13) Uiso 1 1 d
H13 H 0.791(5) 0.957(2) 0.8750(17) 0.083(9) Uiso 1 1 d
H4 H 0.493(6) 0.374(3) 0.8689(19) 0.125(12) Uiso 1 1 d

loop_
_atom_site_aniso_label
_atom_site_aniso_U_11
_atom_site_aniso_U_22
_atom_site_aniso_U_33
_atom_site_aniso_U_23
_atom_site_aniso_U_13
_atom_site_aniso_U_12
O2 0.0586(10) 0.0345(8) 0.0618(9) -0.0005(8) 0.0099(8) -0.0009(8)
O3 0.0629(12) 0.0554(11) 0.0930(13) 0.0079(10) 0.0246(10) 0.0125(9)
O4 0.1054(16) 0.0496(12) 0.1193(17) 0.0271(12) -0.0080(13) -0.0122(12)
N1 0.0720(17) 0.0577(15) 0.0704(15) 0.0157(12) -0.0122(13) -0.0150(14)
C7 0.0537(15) 0.0403(14) 0.0613(15) -0.0056(12) -0.0025(13) 0.0043(13)
C9 0.0543(16) 0.0367(14) 0.0578(15) 0.0000(12) 0.0030(12) 0.0061(13)
C11 0.0560(15) 0.0379(13) 0.0572(14) 0.0053(11) -0.0060(13) -0.0092(12)
C12 0.0657(19) 0.0401(16) 0.090(2) 0.0088(15) -0.0010(16) 0.0022(15)
O5 0.0638(13) 0.0867(15) 0.1254(19) 0.0340(13) 0.0018(13) -0.0182(12)
C13 0.0553(18) 0.0449(16) 0.094(2) 0.0049(14) 0.0077(16) 0.0087(14)
C8 0.0509(15) 0.0351(13) 0.0503(12) -0.0014(10) -0.0023(11) -0.0015(11)
O1 0.1137(16) 0.0626(12) 0.0721(12) 0.0201(10) 0.0030(12) 0.0148(12)
C6 0.0582(15) 0.0417(13) 0.0569(15) 0.0024(13) 0.0067(13) 0.0008(13)
C10 0.0496(15) 0.0481(16) 0.0633(16) 0.0035(13) 0.0040(13) -0.0022(14)
C5 0.0504(16) 0.0583(18) 0.0718(18) 0.0070(15) 0.0096(14) -0.0014(15)
C3 0.102(3) 0.0496(17) 0.076(2) -0.0018(16) 0.0187(19) -0.0138(18)
C1 0.0656(19) 0.0531(17) 0.0744(17) 0.0052(15) -0.0030(15) -0.0005(16)
C2 0.079(2) 0.0496(16) 0.0789(18) 0.0102(15) 0.0186(17) 0.0115(16)
C4 0.0686(19) 0.0614(19) 0.0781(19) -0.0020(16) 0.0113(16) -0.0152(17)

loop_
_atom_type_symbol
_atom_type_description
_atom_type_scat_dispersion_real
_atom_type_scat_dispersion_imag
_atom_type_scat_source
C C 0.0033 0.0016 'International Tables Vol C Tables 4.2.6.8 and 6.1.1.4'
H H 0.0000 0.0000 'International Tables Vol C Tables 4.2.6.8 and 6.1.1.4'
N N 0.0061 0.0033 'International Tables Vol C Tables 4.2.6.8 and 6.1.1.4'
O O 0.0106 0.0060 'International Tables Vol C Tables 4.2.6.8 and 6.1.1.4'

loop_
_geom_angle_atom_site_label_1
_geom_angle_atom_site_label_2
_geom_angle_atom_site_label_3
_geom_angle
C7 O2 C6 115.82(18)
O5 N1 O4 124.3(3)
O5 N1 C11 118.2(2)
O4 N1 C11 117.5(3)
O3 C7 O2 123.8(2)
O3 C7 C8 124.0(2)
O2 C7 C8 112.1(2)
C8 C9 C10 120.5(2)
C12 C11 C10 122.3(2)
C12 C11 N1 118.7(2)
C10 C11 N1 119.1(2)
C11 C12 C13 118.7(3)
C12 C13 C8 120.9(3)
C9 C8 C13 119.2(2)
C9 C8 C7 123.1(2)
C13 C8 C7 117.7(2)
C1 O1 C2 60.47(16)
O2 C6 C5 111.8(2)
O2 C6 C1 104.2(2)
C5 C6 C1 114.0(2)
C11 C10 C9 118.3(2)
C4 C5 C6 124.1(3)
C4 C3 C2 114.4(3)
O1 C1 C2 60.49(17)
O1 C1 C6 114.3(2)
C2 C1 C6 121.2(3)
C1 C2 O1 59.04(17)
C1 C2 C3 119.9(3)
O1 C2 C3 115.8(3)
C5 C4 C3 124.3(3)

loop_
_geom_bond_atom_site_label_1
_geom_bond_atom_site_label_2
_geom_bond_distance
O2 C7 1.341(3)
O2 C6 1.464(3)
O3 C7 1.199(3)
O4 N1 1.224(3)
N1 O5 1.207(3)
N1 C11 1.476(3)
C7 C8 1.489(3)
C9 C8 1.374(3)
C9 C10 1.384(3)
C11 C12 1.359(3)
C11 C10 1.381(3)
C12 C13 1.371(4)
C13 C8 1.392(3)
O1 C1 1.437(3)
O1 C2 1.458(3)
C6 C5 1.476(4)
C6 C1 1.495(4)
C5 C4 1.314(4)
C3 C4 1.476(4)
C3 C2 1.489(4)
C1 C2 1.458(4)
